data_2015159
loop_
_publ_author_name
'Din\,cer, Muharrem'
'\"Ozdemir, Nam\?ik'
'\,Cetin, Ahmet'
'Cans\?iz, Ahmet'
'B\"uy\"kg\"ung\"or, Orhan'

_publ_section_title
;
 6-Phenyl-3-(4-pyridyl)-1,2,4-triazolo[3,4-<i>b</i>][1,3,4]thiadiazole
;
_journal_coeditor_code GZ1015
_journal_issue 11
_journal_name_full 'Acta Crystallographica Section C'
_journal_page_first o665
_journal_page_last o667
_journal_paper_doi 10.1107/S0108270105032403
_journal_volume 61
_journal_year 2005
_chemical_formula_iupac 'C14 H9 N5 S'
_chemical_formula_moiety 'C14 H9 N5 S'
_chemical_formula_sum 'C14 H9 N5 S'
_chemical_formula_weight 279.32
_chemical_name_systematic
;
6-Phenyl-3-(4-pyridyl)-1,2,4-triazolo[3,4-b][1,3,4]thiadiazole
;
_space_group_IT_number 14
_symmetry_cell_setting monoclinic
_symmetry_space_group_name_Hall '-P 2yn'
_symmetry_space_group_name_H-M 'P 1 21/n 1'
_atom_sites_solution_hydrogens geom
_atom_sites_solution_primary direct
_atom_sites_solution_secondary difmap
_audit_creation_method SHELXL97
_cell_angle_alpha 90.00
_cell_angle_beta 90.653(7)
_cell_angle_gamma 90.00
_cell_formula_units_Z 4
_cell_length_a 11.3331(9)
_cell_length_b 5.4092(3)
_cell_length_c 20.3509(18)
_cell_measurement_reflns_used 10973
_cell_measurement_temperature 296
_cell_measurement_theta_max 27.17
_cell_measurement_theta_min 1.80
_cell_volume 1247.49(16)
_computing_cell_refinement X-AREA
_computing_data_collection 'X-AREA (Stoe & Cie, 2002)'
_computing_data_reduction 'X-RED32 (Stoe & Cie, 2002)'
_computing_molecular_graphics 'ORTEP-3 for Windows (Farrugia, 1997)'
_computing_publication_material 'WinGX (Farrugia, 1999) and PLATON (Spek, 2003)'
_computing_structure_refinement 'SHELXL97 (Sheldrick, 1997)'
_computing_structure_solution 'SHELXS97 (Sheldrick, 1997)'
_diffrn_ambient_temperature 296
_diffrn_detector_area_resol_mean 6.67
_diffrn_measured_fraction_theta_full 0.985
_diffrn_measured_fraction_theta_max 0.985
_diffrn_measurement_device_type 'Stoe IPDS 2'
_diffrn_measurement_method \w
_diffrn_radiation_monochromator 'plane graphite'
_diffrn_radiation_source 'sealed X-ray tube'
_diffrn_radiation_type MoK\a
_diffrn_radiation_wavelength 0.71073
_diffrn_reflns_av_R_equivalents 0.0852
_diffrn_reflns_av_sigmaI/netI 0.0563
_diffrn_reflns_limit_h_max 13
_diffrn_reflns_limit_h_min -13
_diffrn_reflns_limit_k_max 6
_diffrn_reflns_limit_k_min -6
_diffrn_reflns_limit_l_max 25
_diffrn_reflns_limit_l_min -25
_diffrn_reflns_number 13221
_diffrn_reflns_theta_full 26.00
_diffrn_reflns_theta_max 26.00
_diffrn_reflns_theta_min 2.00
_diffrn_standards_decay_% 0
_diffrn_standards_interval_count 0
_diffrn_standards_number 0
_exptl_absorpt_coefficient_mu 0.255
_exptl_absorpt_correction_T_max 0.9892
_exptl_absorpt_correction_T_min 0.8683
_exptl_absorpt_correction_type integration
_exptl_absorpt_process_details 'X-RED32 (Stoe & Cie, 2002)'
_exptl_crystal_colour 'pale yellow'
_exptl_crystal_density_diffrn 1.487
_exptl_crystal_density_method 'not measured'
_exptl_crystal_description plate
_exptl_crystal_F_000 576
_exptl_crystal_size_max 0.80
_exptl_crystal_size_mid 0.36
_exptl_crystal_size_min 0.03
_refine_diff_density_max 0.156
_refine_diff_density_min -0.205
_refine_ls_extinction_method none
_refine_ls_goodness_of_fit_ref 1.020
_refine_ls_hydrogen_treatment refall
_refine_ls_matrix_type full
_refine_ls_number_parameters 217
_refine_ls_number_reflns 2426
_refine_ls_number_restraints 0
_refine_ls_restrained_S_all 1.02
_refine_ls_R_factor_all 0.0614
_refine_ls_R_factor_gt 0.0373
_refine_ls_shift/su_max 0.001
_refine_ls_shift/su_mean 0.000
_refine_ls_structure_factor_coef Fsqd
_refine_ls_weighting_details 'calc w = 1/[\s^2^(Fo^2^)+(0.0296P)^2^] where P=(Fo^2^+2Fc^2^)/3'
_refine_ls_weighting_scheme calc
_refine_ls_wR_factor_gt 0.0719
_refine_ls_wR_factor_ref 0.0770
_reflns_number_gt 1642
_reflns_number_total 2426
_reflns_threshold_expression I>2\s(I)
_cod_data_source_file gz1015.cif
_cod_data_source_block I
_cod_original_sg_symbol_H-M 'P 21/n'
_cod_database_code 2015159
_cod_database_fobs_code 2015159

loop_
_symmetry_equiv_pos_as_xyz
'x, y, z'
'-x+1/2, y+1/2, -z+1/2'
'-x, -y, -z'
'x-1/2, -y-1/2, z-1/2'

loop_
_atom_site_label
_atom_site_fract_x
_atom_site_fract_y
_atom_site_fract_z
_atom_site_U_iso_or_equiv
_atom_site_adp_type
_atom_site_calc_flag
_atom_site_refinement_flags
_atom_site_occupancy
_atom_site_disorder_assembly
_atom_site_disorder_group
_atom_site_type_symbol
S1 0.35314(4) 0.06316(9) 0.08561(3) 0.04998(16) Uani d . 1 . . S
N1 0.41680(14) 0.4092(3) -0.07707(8) 0.0517(4) Uani d . 1 . . N
N2 0.45393(14) 0.2202(3) -0.03505(8) 0.0520(4) Uani d . 1 . . N
N3 0.29686(12) 0.4020(3) 0.00560(8) 0.0434(4) Uani d . 1 . . N
N4 0.21156(13) 0.4277(3) 0.05255(8) 0.0463(4) Uani d . 1 . . N
N5 0.13944(17) 1.1184(3) -0.14147(11) 0.0697(6) Uani d . 1 . . N
C1 0.32289(16) 0.5170(3) -0.05234(10) 0.0442(4) Uani d . 1 . . C
C2 0.37948(16) 0.2222(3) 0.01383(10) 0.0452(4) Uani d . 1 . . C
C3 0.23137(15) 0.2609(3) 0.09759(10) 0.0436(4) Uani d . 1 . . C
C4 0.25794(16) 0.7206(3) -0.08231(10) 0.0465(4) Uani d . 1 . . C
C5 0.2935(2) 0.8154(4) -0.14184(12) 0.0620(6) Uani d . 1 . . C
H5 0.356(2) 0.738(4) -0.1670(12) 0.073(7) Uiso d . 1 . . H
C6 0.2315(2) 1.0103(5) -0.16913(15) 0.0718(7) Uani d . 1 . . C
H6 0.259(2) 1.072(4) -0.2111(14) 0.081(7) Uiso d . 1 . . H
C7 0.1062(2) 1.0248(4) -0.08482(14) 0.0703(7) Uani d . 1 . . C
H7 0.034(2) 1.105(4) -0.0648(13) 0.088(8) Uiso d . 1 . . H
C8 0.1608(2) 0.8298(4) -0.05343(13) 0.0611(6) Uani d . 1 . . C
H8 0.1305(19) 0.763(4) -0.0142(13) 0.074(7) Uiso d . 1 . . H
C9 0.15744(15) 0.2423(3) 0.15604(9) 0.0433(4) Uani d . 1 . . C
C10 0.07205(17) 0.4213(4) 0.16745(11) 0.0520(5) Uani d . 1 . . C
H10 0.0620(17) 0.557(4) 0.1360(11) 0.060(6) Uiso d . 1 . . H
C11 0.00415(19) 0.4110(4) 0.22291(11) 0.0572(5) Uani d . 1 . . C
H11 -0.0580(19) 0.536(4) 0.2291(11) 0.066(6) Uiso d . 1 . . H
C12 0.01970(18) 0.2227(4) 0.26783(11) 0.0555(5) Uani d . 1 . . C
H12 -0.0242(18) 0.212(3) 0.3065(12) 0.057(6) Uiso d . 1 . . H
C13 0.10276(18) 0.0440(4) 0.25656(12) 0.0569(5) Uani d . 1 . . C
H13 0.114(2) -0.089(4) 0.2885(13) 0.073(7) Uiso d . 1 . . H
C14 0.17192(17) 0.0524(4) 0.20117(11) 0.0527(5) Uani d . 1 . . C
H14 0.231(2) -0.075(4) 0.1942(12) 0.074(7) Uiso d . 1 . . H

loop_
_atom_site_aniso_label
_atom_site_aniso_U_11
_atom_site_aniso_U_22
_atom_site_aniso_U_33
_atom_site_aniso_U_12
_atom_site_aniso_U_13
_atom_site_aniso_U_23
S1 0.0514(3) 0.0528(3) 0.0458(3) 0.0129(2) 0.0064(2) 0.0021(2)
N1 0.0544(9) 0.0582(9) 0.0427(10) 0.0080(8) 0.0066(8) -0.0008(8)
N2 0.0535(9) 0.0581(9) 0.0447(10) 0.0120(8) 0.0071(8) -0.0001(8)
N3 0.0425(8) 0.0476(8) 0.0404(9) 0.0067(6) 0.0062(7) -0.0017(7)
N4 0.0452(8) 0.0505(9) 0.0435(9) 0.0060(7) 0.0094(7) 0.0008(8)
N5 0.0694(12) 0.0607(11) 0.0790(16) 0.0036(9) -0.0093(11) 0.0122(10)
C1 0.0457(10) 0.0500(11) 0.0371(11) 0.0028(8) 0.0054(9) -0.0016(8)
C2 0.0460(9) 0.0463(10) 0.0435(11) 0.0082(8) 0.0050(9) -0.0051(8)
C3 0.0443(9) 0.0452(10) 0.0413(11) 0.0031(8) 0.0026(9) -0.0024(8)
C4 0.0477(10) 0.0478(10) 0.0438(11) -0.0003(8) -0.0004(9) 0.0008(8)
C5 0.0578(12) 0.0702(14) 0.0583(15) 0.0048(11) 0.0088(12) 0.0143(11)
C6 0.0682(14) 0.0775(16) 0.0696(18) -0.0011(12) 0.0024(13) 0.0270(13)
C7 0.0707(14) 0.0672(14) 0.0730(19) 0.0213(12) 0.0028(14) 0.0033(12)
C8 0.0623(13) 0.0665(13) 0.0547(14) 0.0137(11) 0.0073(12) 0.0032(11)
C9 0.0432(9) 0.0455(10) 0.0413(11) 0.0002(8) 0.0051(8) -0.0003(8)
C10 0.0564(11) 0.0489(11) 0.0510(13) 0.0077(9) 0.0127(10) 0.0069(10)
C11 0.0599(12) 0.0571(12) 0.0547(14) 0.0083(10) 0.0144(11) 0.0025(10)
C12 0.0520(11) 0.0694(13) 0.0454(13) -0.0047(10) 0.0111(10) 0.0034(10)
C13 0.0540(11) 0.0624(13) 0.0543(14) -0.0020(10) 0.0005(10) 0.0161(11)
C14 0.0476(10) 0.0540(11) 0.0565(14) 0.0064(9) 0.0042(10) 0.0091(10)

loop_
_atom_type_symbol
_atom_type_description
_atom_type_scat_dispersion_real
_atom_type_scat_dispersion_imag
_atom_type_scat_source
C C 0.0033 0.0016 'International Tables Vol C Tables 4.2.6.8 and 6.1.1.4'
H H 0.0000 0.0000 'International Tables Vol C Tables 4.2.6.8 and 6.1.1.4'
N N 0.0061 0.0033 'International Tables Vol C Tables 4.2.6.8 and 6.1.1.4'
S S 0.1246 0.1234 'International Tables Vol C Tables 4.2.6.8 and 6.1.1.4'

loop_
_geom_angle_atom_site_label_1
_geom_angle_atom_site_label_2
_geom_angle_atom_site_label_3
_geom_angle
_geom_angle_publ_flag
C2 S1 C3 87.58(9) yes
C1 N1 N2 109.23(15) ?
C2 N2 N1 105.47(14) ?
C2 N3 C1 106.05(14) ?
C2 N3 N4 118.43(15) ?
C1 N3 N4 135.51(15) ?
C3 N4 N3 107.56(14) ?
C7 N5 C6 115.9(2) ?
N1 C1 N3 108.11(16) ?
N1 C1 C4 125.56(17) ?
N3 C1 C4 126.33(15) ?
N2 C2 N3 111.14(17) ?
N2 C2 S1 139.23(15) yes
N3 C2 S1 109.62(12) yes
N4 C3 C9 121.49(15) ?
N4 C3 S1 116.80(13) ?
C9 C3 S1 121.70(14) ?
C5 C4 C8 117.1(2) ?
C5 C4 C1 119.84(17) ?
C8 C4 C1 123.05(19) ?
C6 C5 C4 119.0(2) ?
C6 C5 H5 119.3(14) ?
C4 C5 H5 121.5(14) ?
N5 C6 C5 124.4(2) ?
N5 C6 H6 118.7(14) ?
C5 C6 H6 116.9(14) ?
N5 C7 C8 124.6(2) ?
N5 C7 H7 115.2(15) ?
C8 C7 H7 120.1(15) ?
C7 C8 C4 119.0(2) ?
C7 C8 H8 121.4(14) ?
C4 C8 H8 119.5(13) ?
C14 C9 C10 118.85(17) ?
C14 C9 C3 121.59(16) ?
C10 C9 C3 119.55(17) ?
C11 C10 C9 120.43(19) ?
C11 C10 H10 120.4(11) ?
C9 C10 H10 119.2(11) ?
C10 C11 C12 120.38(19) ?
C10 C11 H11 119.0(13) ?
C12 C11 H11 120.6(13) ?
C13 C12 C11 119.54(19) ?
C13 C12 H12 118.0(12) ?
C11 C12 H12 122.5(12) ?
C12 C13 C14 120.7(2) ?
C12 C13 H13 119.3(13) ?
C14 C13 H13 119.9(13) ?
C13 C14 C9 120.09(19) ?
C13 C14 H14 119.5(14) ?
C9 C14 H14 120.4(14) ?

loop_
_geom_bond_atom_site_label_1
_geom_bond_atom_site_label_2
_geom_bond_site_symmetry_2
_geom_bond_distance
_geom_bond_publ_flag
S1 C2 . 1.724(2) yes
S1 C3 . 1.7651(17) yes
N1 C1 . 1.318(2) ?
N1 N2 . 1.395(2) ?
N2 C2 . 1.312(2) ?
N3 C2 . 1.359(2) ?
N3 C1 . 1.368(2) ?
N3 N4 . 1.3740(19) ?
N4 C3 . 1.304(2) ?
N5 C7 . 1.318(3) ?
N5 C6 . 1.327(3) ?
C1 C4 . 1.455(3) ?
C3 C9 . 1.466(2) ?
C4 C5 . 1.380(3) ?
C4 C8 . 1.386(3) ?
C5 C6 . 1.380(3) ?
C5 H5 . 0.98(2) ?
C6 H6 . 0.97(3) ?
C7 C8 . 1.376(3) ?
C7 H7 . 1.02(3) ?
C8 H8 . 0.95(2) ?
C9 C14 . 1.386(3) ?
C9 C10 . 1.390(2) ?
C10 C11 . 1.374(3) ?
C10 H10 . 0.98(2) ?
C11 C12 . 1.379(3) ?
C11 H11 . 0.99(2) ?
C12 C13 . 1.371(3) ?
C12 H12 . 0.94(2) ?
C13 C14 . 1.381(3) ?
C13 H13 . 0.98(2) ?
C14 H14 . 0.97(2) ?

loop_
_geom_hbond_atom_site_label_D
_geom_hbond_atom_site_label_H
_geom_hbond_atom_site_label_A
_geom_hbond_site_symmetry_A
_geom_hbond_distance_DH
_geom_hbond_distance_HA
_geom_hbond_distance_DA
_geom_hbond_angle_DHA
C8 H8 N4 . 0.95(2) 2.44(2) 3.112(3) 128.2(17)
C14 H14 S1 . 0.97(2) 2.73(2) 3.140(2) 106.3(16)
C12 H12 N1 4_566 0.94(2) 2.56(2) 3.452(3) 160.2(17)

loop_
_geom_torsion_atom_site_label_1
_geom_torsion_atom_site_label_2
_geom_torsion_atom_site_label_3
_geom_torsion_atom_site_label_4
_geom_torsion
_geom_torsion_publ_flag
C1 N1 N2 C2 0.1(2) ?
C2 N3 N4 C3 0.1(2) ?
C1 N3 N4 C3 179.5(2) ?
N2 N1 C1 N3 -0.1(2) ?
N2 N1 C1 C4 -179.33(18) ?
C2 N3 C1 N1 0.0(2) ?
N4 N3 C1 N1 -179.44(19) ?
C2 N3 C1 C4 179.27(19) ?
N4 N3 C1 C4 -0.2(3) ?
N1 N2 C2 N3 -0.1(2) ?
N1 N2 C2 S1 179.02(19) ?
C1 N3 C2 N2 0.1(2) ?
N4 N3 C2 N2 179.62(15) yes
C1 N3 C2 S1 -179.33(13) yes
N4 N3 C2 S1 0.2(2) ?
C3 S1 C2 N2 -179.5(2) ?
C3 S1 C2 N3 -0.33(14) ?
N3 N4 C3 C9 178.37(16) ?
N3 N4 C3 S1 -0.3(2) ?
C2 S1 C3 N4 0.42(16) ?
C2 S1 C3 C9 -178.31(17) ?
N1 C1 C4 C5 0.3(3) ?
N3 C1 C4 C5 -178.8(2) ?
N1 C1 C4 C8 -178.8(2) yes
N3 C1 C4 C8 2.1(3) ?
C8 C4 C5 C6 -0.1(4) ?
C1 C4 C5 C6 -179.3(2) ?
C7 N5 C6 C5 -1.4(4) ?
C4 C5 C6 N5 1.1(4) ?
C6 N5 C7 C8 0.9(4) ?
N5 C7 C8 C4 0.0(4) ?
C5 C4 C8 C7 -0.4(3) ?
C1 C4 C8 C7 178.8(2) ?
N4 C3 C9 C14 174.4(2) yes
S1 C3 C9 C14 -6.9(3) ?
N4 C3 C9 C10 -6.8(3) ?
S1 C3 C9 C10 171.88(15) ?
C14 C9 C10 C11 0.7(3) ?
C3 C9 C10 C11 -178.14(19) ?
C9 C10 C11 C12 -0.2(3) ?
C10 C11 C12 C13 -0.6(4) ?
C11 C12 C13 C14 0.8(4) ?
C12 C13 C14 C9 -0.3(3) ?
C10 C9 C14 C13 -0.4(3) ?
C3 C9 C14 C13 178.4(2) ?

loop_
_cod_related_entry_id
_cod_related_entry_database
_cod_related_entry_code
1 ChemSpider 741539
